data_7054837
loop_
_publ_author_name
'Takahashi, Yusuke'
'Miura, Youhei'
'Yoshioka, Naoki'

_publ_section_title
;
 Synthesis and properties of the
 3-tert-butyl-7-trifluoromethyl-1,4-dihydro-1-phenyl-1,2,4-benzotriazin-4-yl
 radical
;
_journal_issue 6
_journal_name_full 'New J. Chem.'
_journal_page_first 4783
_journal_paper_doi 10.1039/C5NJ00393H
_journal_volume 39
_journal_year 2015
_chemical_formula_moiety 'C17 H18 N3'
_chemical_formula_sum 'C17 H18 N3'
_chemical_formula_weight 264.34
_chemical_name_systematic
;
3-tert-butyl-1,4-dihydro-1-phenyl-1,2,4-benzotriazin-4-yl
;
_space_group_crystal_system monoclinic
_space_group_IT_number 14
_space_group_name_Hall '-P 2yn'
_space_group_name_H-M_alt 'P 1 21/n 1'
_symmetry_space_group_name_Hall '-P 2yn'
_symmetry_space_group_name_H-M 'P 1 21/n 1'
_atom_sites_solution_hydrogens difmap
_audit_update_record
;
2015-03-24 deposited with the CCDC.
2015-04-13 downloaded from the CCDC.
;
_cell_angle_alpha 90
_cell_angle_beta 104.595(4)
_cell_angle_gamma 90
_cell_formula_units_Z 4
_cell_length_a 9.6624(13)
_cell_length_b 9.8119(11)
_cell_length_c 15.7422(18)
_cell_measurement_reflns_used 4995
_cell_measurement_temperature 296.(2)
_cell_measurement_theta_max 29.3549
_cell_measurement_theta_min 2.4690
_cell_volume 1444.3(3)
_computing_cell_refinement 'APEX2 v2013.4-1 (Bruker AXS)'
_computing_data_collection
;
Bruker Instrument Service V3.0.28 (Bruker AXS Inc., 2013)
;
_computing_data_reduction 'SAINT V8.30C (Bruker AXS Inc., 2013)'
_computing_molecular_graphics 'XSHELL V 6.3.1(Bruker AXS Inc., 2004)'
_computing_publication_material
;
Generate Report (Bruker AXS Inc., 2013)
;
_computing_structure_refinement 'SHELXL-2013 (Sheldrick, 2013)'
_computing_structure_solution 'SHELXT (Sheldrick, 2013)'
_diffrn_ambient_temperature 296.(2)
_diffrn_detector_area_resol_mean 10.4167
_diffrn_measured_fraction_theta_full 0.944
_diffrn_measured_fraction_theta_max 0.944
_diffrn_measurement_device_type 'Bruker D8 goniometer'
_diffrn_measurement_method 'phi and omega scans'
_diffrn_radiation_monochromator 'multilayered conforcal mirror'
_diffrn_radiation_type 'Mo K\a'
_diffrn_radiation_wavelength 0.71073
_diffrn_reflns_av_R_equivalents 0.0357
_diffrn_reflns_limit_h_max 13
_diffrn_reflns_limit_h_min -13
_diffrn_reflns_limit_k_max 13
_diffrn_reflns_limit_k_min -10
_diffrn_reflns_limit_l_max 17
_diffrn_reflns_limit_l_min -21
_diffrn_reflns_number 13831
_diffrn_reflns_theta_full 29.38
_diffrn_reflns_theta_max 29.38
_diffrn_reflns_theta_min 2.25
_diffrn_source 'micro focus sealed tube'
_diffrn_source_type 'INCOATEC I\mS'
_exptl_absorpt_coefficient_mu 0.074
_exptl_absorpt_correction_T_max 0.98
_exptl_absorpt_correction_T_min 0.84
_exptl_absorpt_correction_type multi-scan
_exptl_absorpt_process_details 'SADABS V2012/1 (Bruker AXS Inc.)'
_exptl_crystal_colour black
_exptl_crystal_density_diffrn 1.216
_exptl_crystal_density_method 'not measured'
_exptl_crystal_description prism
_exptl_crystal_F_000 564
_exptl_crystal_size_max 0.85
_exptl_crystal_size_mid 0.73
_exptl_crystal_size_min 0.20
_refine_diff_density_max 0.192
_refine_diff_density_min -0.345
_refine_ls_extinction_method none
_refine_ls_goodness_of_fit_ref 0.860
_refine_ls_hydrogen_treatment refall
_refine_ls_matrix_type full
_refine_ls_number_parameters 253
_refine_ls_number_reflns 3762
_refine_ls_number_restraints 0
_refine_ls_restrained_S_all 0.860
_refine_ls_R_factor_all 0.0929
_refine_ls_R_factor_gt 0.0523
_refine_ls_shift/su_max 0.001
_refine_ls_shift/su_mean 0.000
_refine_ls_structure_factor_coef Fsqd
_refine_ls_weighting_details
;
w=1/[\s^2^(Fo^2^)+(0.1000P)^2^+0.3849P]
where P=(Fo^2^+2Fc^2^)/3
;
_refine_ls_weighting_scheme calc
_refine_ls_wR_factor_gt 0.1345
_refine_ls_wR_factor_ref 0.1683
_reflns_number_gt 2323
_reflns_number_total 3762
_reflns_threshold_expression 'I > 2\s(I)'
_cod_data_source_file c5nj00393h2.cif
_cod_data_source_block 1Ph3tBuBT
_cod_depositor_comments 'Adding full bibliography for 7054837--7054838.cif.'
_cod_database_code 7054837

loop_
_space_group_symop_operation_xyz
'x, y, z'
'-x+1/2, y+1/2, -z+1/2'
'-x, -y, -z'
'x-1/2, -y-1/2, z-1/2'

loop_
_atom_site_type_symbol
_atom_site_label
_atom_site_fract_x
_atom_site_fract_y
_atom_site_fract_z
_atom_site_U_iso_or_equiv
_atom_site_adp_type
_atom_site_calc_flag
_atom_site_occupancy
N N2 0.38494(12) 0.35876(12) 0.19244(8) 0.0420(3) Uani d 1
N N1 0.52862(12) 0.33499(13) 0.22007(7) 0.0413(3) Uani d 1
N N3 0.37246(13) 0.35898(13) 0.34205(8) 0.0459(3) Uani d 1
C C7 0.60138(15) 0.32849(14) 0.30753(9) 0.0389(3) Uani d 1
C C2 0.51745(16) 0.34126(14) 0.36860(9) 0.0408(3) Uani d 1
C C8 0.59948(15) 0.32325(15) 0.15038(9) 0.0398(3) Uani d 1
C C1 0.31640(15) 0.36789(14) 0.25618(9) 0.0383(3) Uani d 1
C C6 0.74866(17) 0.31166(17) 0.33575(11) 0.0501(4) Uani d 1
C C3 0.5874(2) 0.33533(18) 0.45809(10) 0.0535(4) Uani d 1
C C14 0.15474(15) 0.38414(15) 0.22421(9) 0.0434(4) Uani d 1
C C9 0.64540(19) 0.19904(18) 0.12924(12) 0.0548(4) Uani d 1
C C4 0.7318(2) 0.31725(19) 0.48534(11) 0.0586(5) Uani d 1
C C5 0.8125(2) 0.30599(19) 0.42406(12) 0.0576(5) Uani d 1
C C11 0.72992(18) 0.3021(2) 0.01487(11) 0.0581(5) Uani d 1
C C17 0.0978(2) 0.4665(2) 0.29033(14) 0.0640(5) Uani d 1
C C16 0.1119(2) 0.4557(2) 0.13549(13) 0.0616(5) Uani d 1
C C10 0.7109(2) 0.18936(19) 0.06062(12) 0.0603(5) Uani d 1
C C13 0.6189(2) 0.4370(2) 0.10505(12) 0.0646(5) Uani d 1
C C15 0.0896(2) 0.2416(2) 0.21619(15) 0.0607(5) Uani d 1
C C12 0.6844(2) 0.4254(2) 0.03665(14) 0.0757(6) Uani d 1
H H1 0.527(2) 0.347(2) 0.4989(14) 0.072(6) Uiso d 1
H H2 0.776(2) 0.3125(18) 0.5466(14) 0.070(6) Uiso d 1
H H4 0.804(2) 0.3037(18) 0.2919(13) 0.063(5) Uiso d 1
H H3 0.911(2) 0.2935(19) 0.4427(13) 0.066(5) Uiso d 1
H H7 0.775(2) 0.2910(19) -0.0348(13) 0.074(6) Uiso d 1
H H5 0.635(2) 0.119(2) 0.1629(14) 0.080(6) Uiso d 1
H H6 0.743(2) 0.101(2) 0.0434(14) 0.085(6) Uiso d 1
H H9 0.593(2) 0.523(2) 0.1237(14) 0.090(7) Uiso d 1
H H8 0.703(3) 0.510(3) 0.0057(16) 0.108(8) Uiso d 1
H H18 0.111(2) 0.1988(19) 0.2759(14) 0.067(5) Uiso d 1
H H16 0.125(2) 0.185(2) 0.1715(14) 0.071(6) Uiso d 1
H H13 -0.007(3) 0.476(2) 0.2648(13) 0.080(6) Uiso d 1
H H17 -0.013(2) 0.250(2) 0.1954(13) 0.073(6) Uiso d 1
H H15 0.117(2) 0.420(2) 0.3471(14) 0.074(6) Uiso d 1
H H14 0.139(2) 0.563(3) 0.2955(15) 0.097(7) Uiso d 1
H H11 0.153(3) 0.548(3) 0.1382(16) 0.101(8) Uiso d 1
H H12 0.008(2) 0.469(2) 0.1181(13) 0.078(6) Uiso d 1
H H10 0.142(2) 0.404(2) 0.0880(14) 0.085(6) Uiso d 1

loop_
_atom_site_aniso_label
_atom_site_aniso_U_11
_atom_site_aniso_U_22
_atom_site_aniso_U_33
_atom_site_aniso_U_12
_atom_site_aniso_U_13
_atom_site_aniso_U_23
N2 0.0325(6) 0.0568(7) 0.0390(6) 0.0024(5) 0.0133(5) -0.0029(5)
N1 0.0323(7) 0.0576(7) 0.0370(6) 0.0021(5) 0.0146(5) 0.0008(5)
N3 0.0403(7) 0.0618(8) 0.0395(6) -0.0016(6) 0.0174(5) 0.0010(5)
C7 0.0368(8) 0.0435(7) 0.0378(7) -0.0018(6) 0.0120(6) 0.0027(5)
C2 0.0406(8) 0.0457(8) 0.0378(7) -0.0030(6) 0.0128(6) 0.0032(6)
C8 0.0313(7) 0.0537(8) 0.0371(7) 0.0004(6) 0.0135(6) 0.0005(6)
C1 0.0359(8) 0.0412(7) 0.0412(7) -0.0011(6) 0.0160(6) -0.0027(5)
C6 0.0381(9) 0.0630(10) 0.0497(9) 0.0010(7) 0.0120(7) 0.0030(7)
C3 0.0551(11) 0.0678(10) 0.0390(8) -0.0026(8) 0.0144(7) 0.0052(7)
C14 0.0342(8) 0.0522(9) 0.0472(8) 0.0009(6) 0.0165(6) -0.0047(6)
C9 0.0582(11) 0.0513(9) 0.0650(10) -0.0021(7) 0.0340(9) 0.0004(8)
C4 0.0580(11) 0.0713(11) 0.0412(9) -0.0028(8) 0.0026(8) 0.0083(8)
C5 0.0406(10) 0.0694(11) 0.0570(10) 0.0017(8) 0.0017(8) 0.0061(8)
C11 0.0470(10) 0.0884(13) 0.0458(9) 0.0059(8) 0.0244(8) 0.0016(8)
C17 0.0468(11) 0.0814(14) 0.0707(12) 0.0063(9) 0.0278(9) -0.0177(10)
C16 0.0430(10) 0.0798(14) 0.0626(11) 0.0123(9) 0.0144(8) 0.0104(9)
C10 0.0582(11) 0.0636(11) 0.0681(11) 0.0008(8) 0.0324(9) -0.0146(8)
C13 0.0826(13) 0.0558(10) 0.0701(11) 0.0151(9) 0.0468(10) 0.0127(8)
C15 0.0426(10) 0.0608(11) 0.0781(13) -0.0067(8) 0.0139(9) -0.0047(9)
C12 0.0895(15) 0.0783(13) 0.0769(13) 0.0173(11) 0.0535(12) 0.0277(11)

loop_
_atom_type_symbol
_atom_type_description
_atom_type_scat_dispersion_real
_atom_type_scat_dispersion_imag
_atom_type_scat_source
C C 0.0033 0.0016 'International Tables for Crystallography 1992, Vol C'
H H 0.0000 0.0000 'International Tables for Crystallography 1992, Vol C'
N N 0.0061 0.0033 'International Tables for Crystallography 1992, Vol C'

loop_
_geom_angle_atom_site_label_1
_geom_angle_atom_site_label_2
_geom_angle_atom_site_label_3
_geom_angle
C1 N2 N1 115.35(11)
N2 N1 C7 123.14(11)
N2 N1 C8 114.34(11)
C7 N1 C8 122.47(12)
C1 N3 C2 116.32(11)
N1 C7 C6 123.19(12)
N1 C7 C2 116.09(13)
C6 C7 C2 120.72(13)
N3 C2 C3 120.63(13)
N3 C2 C7 121.54(13)
C3 C2 C7 117.83(14)
C13 C8 C9 120.45(14)
C13 C8 N1 119.28(13)
C9 C8 N1 120.26(13)
N3 C1 N2 127.44(13)
N3 C1 C14 117.70(11)
N2 C1 C14 114.80(12)
C5 C6 C7 119.44(15)
C5 C6 H4 121.7(11)
C7 C6 H4 118.8(11)
C4 C3 C2 121.16(15)
C4 C3 H1 122.6(12)
C2 C3 H1 116.2(12)
C1 C14 C15 107.37(13)
C1 C14 C17 110.25(13)
C15 C14 C17 109.26(14)
C1 C14 C16 111.71(12)
C15 C14 C16 109.58(16)
C17 C14 C16 108.65(16)
C8 C9 C10 119.40(16)
C8 C9 H5 120.4(12)
C10 C9 H5 120.2(12)
C3 C4 C5 120.05(16)
C3 C4 H2 118.9(12)
C5 C4 H2 121.0(12)
C6 C5 C4 120.80(17)
C6 C5 H3 119.1(12)
C4 C5 H3 120.1(12)
C12 C11 C10 119.69(15)
C12 C11 H7 122.0(11)
C10 C11 H7 118.3(11)
C14 C17 H13 106.2(12)
C14 C17 H15 111.1(12)
H13 C17 H15 110.7(16)
C14 C17 H14 110.3(13)
H13 C17 H14 106.2(17)
H15 C17 H14 112.0(18)
C14 C16 H11 111.7(15)
C14 C16 H12 109.9(12)
H11 C16 H12 105.4(19)
C14 C16 H10 112.6(13)
H11 C16 H10 108.0(19)
H12 C16 H10 109.0(16)
C11 C10 C9 120.49(17)
C11 C10 H6 118.7(12)
C9 C10 H6 120.8(12)
C8 C13 C12 119.37(17)
C8 C13 H9 119.2(13)
C12 C13 H9 121.3(13)
C14 C15 H18 108.8(11)
C14 C15 H16 110.9(11)
H18 C15 H16 113.0(17)
C14 C15 H17 108.4(12)
H18 C15 H17 107.9(17)
H16 C15 H17 107.7(16)
C11 C12 C13 120.60(17)
C11 C12 H8 120.4(14)
C13 C12 H8 118.9(14)

loop_
_geom_bond_atom_site_label_1
_geom_bond_atom_site_label_2
_geom_bond_distance
N2 C1 1.3372(17)
N2 N1 1.3663(16)
N1 C7 1.3806(18)
N1 C8 1.4367(16)
N3 C1 1.3265(19)
N3 C2 1.3684(19)
C7 C6 1.390(2)
C7 C2 1.4109(19)
C2 C3 1.402(2)
C8 C13 1.363(2)
C8 C9 1.366(2)
C1 C14 1.524(2)
C6 C5 1.373(2)
C6 H4 0.977(19)
C3 C4 1.364(3)
C3 H1 0.98(2)
C14 C15 1.526(2)
C14 C17 1.526(2)
C14 C16 1.524(2)
C9 C10 1.386(2)
C9 H5 0.97(2)
C4 C5 1.390(3)
C4 H2 0.95(2)
C5 H3 0.93(2)
C11 C12 1.361(3)
C11 C10 1.357(3)
C11 H7 0.99(2)
C17 H13 0.99(2)
C17 H15 0.98(2)
C17 H14 1.02(3)
C16 H11 0.98(3)
C16 H12 0.98(2)
C16 H10 1.01(2)
C10 H6 0.98(2)
C13 C12 1.384(2)
C13 H9 0.95(2)
C15 H18 1.00(2)
C15 H16 1.02(2)
C15 H17 0.96(2)
C12 H8 1.00(3)

loop_
_geom_torsion_atom_site_label_1
_geom_torsion_atom_site_label_2
_geom_torsion_atom_site_label_3
_geom_torsion_atom_site_label_4
_geom_torsion
C1 N2 N1 C7 -3.67(19)
C1 N2 N1 C8 178.98(12)
N2 N1 C7 C6 -176.41(13)
C8 N1 C7 C6 0.7(2)
N2 N1 C7 C2 3.03(19)
C8 N1 C7 C2 -179.83(12)
C1 N3 C2 C3 177.83(14)
C1 N3 C2 C7 -2.1(2)
N1 C7 C2 N3 0.0(2)
C6 C7 C2 N3 179.48(14)
N1 C7 C2 C3 -179.94(13)
C6 C7 C2 C3 -0.5(2)
N2 N1 C8 C13 72.03(18)
C7 N1 C8 C13 -105.34(18)
N2 N1 C8 C9 -107.24(16)
C7 N1 C8 C9 75.38(19)
C2 N3 C1 N2 1.5(2)
C2 N3 C1 C14 178.53(12)
N1 N2 C1 N3 1.3(2)
N1 N2 C1 C14 -175.79(11)
N1 C7 C6 C5 -179.88(14)
C2 C7 C6 C5 0.7(2)
N3 C2 C3 C4 179.78(15)
C7 C2 C3 C4 -0.3(2)
N3 C1 C14 C15 -85.87(16)
N2 C1 C14 C15 91.53(15)
N3 C1 C14 C17 33.05(19)
N2 C1 C14 C17 -149.54(15)
N3 C1 C14 C16 153.97(15)
N2 C1 C14 C16 -28.63(18)
C13 C8 C9 C10 -0.6(3)
N1 C8 C9 C10 178.67(15)
C2 C3 C4 C5 0.8(3)
C7 C6 C5 C4 -0.2(3)
C3 C4 C5 C6 -0.6(3)
C12 C11 C10 C9 0.1(3)
C8 C9 C10 C11 0.2(3)
C9 C8 C13 C12 0.6(3)
N1 C8 C13 C12 -178.63(17)
C10 C11 C12 C13 0.0(3)
C8 C13 C12 C11 -0.3(3)
